data_7213951
loop_
_publ_author_name
'Fan, Liming'
'Zhang, Xiutang'
'Zhang, Wei'
'Ding, Yuanshuai'
'Fan, Weiliu'
'Sun, Liming'
'Zhao, Xian'

_publ_section_title
;
 Syntheses, structures, and properties of a series of 2D and 3D
 coordination polymers based on trifunctional pyridinedicarboxylate and
 different (bis)imidazole bridging ligands
;
_journal_issue 11
_journal_name_full CrystEngComm
_journal_page_first 2144
_journal_paper_doi 10.1039/c3ce42203h
_journal_volume 16
_journal_year 2014
_chemical_formula_moiety 'C28 H20 Cu N3 O5'
_chemical_formula_sum 'C28 H20 Cu N3 O5'
_chemical_formula_weight 542.01
_chemical_name_systematic
; 
 ? 
;
_space_group_IT_number 15
_symmetry_cell_setting monoclinic
_symmetry_space_group_name_Hall '-C 2yc'
_symmetry_space_group_name_H-M 'C 1 2/c 1'
_atom_sites_solution_hydrogens geom
_atom_sites_solution_primary direct
_atom_sites_solution_secondary difmap
_audit_creation_method SHELXL-97
_cell_angle_alpha 90.00
_cell_angle_beta 115.7120(10)
_cell_angle_gamma 90.00
_cell_formula_units_Z 8
_cell_length_a 26.386(2)
_cell_length_b 11.3957(10)
_cell_length_c 17.5666(19)
_cell_measurement_reflns_used 1107
_cell_measurement_temperature 296(2)
_cell_measurement_theta_max 20.64
_cell_measurement_theta_min 2.56
_cell_volume 4759.1(8)
_computing_cell_refinement 'Bruker SMART'
_computing_data_collection 'Bruker SMART'
_computing_data_reduction 'Bruker SAINT'
_computing_molecular_graphics 'Bruker SHELXTL'
_computing_publication_material 'Bruker SHELXTL'
_computing_structure_refinement 'SHELXL-97 (Sheldrick, 1997)'
_computing_structure_solution 'SHELXS-97 (Sheldrick, 1990)'
_diffrn_ambient_temperature 296(2)
_diffrn_measured_fraction_theta_full 1.000
_diffrn_measured_fraction_theta_max 1.000
_diffrn_measurement_device_type 'CCD area detector'
_diffrn_measurement_method 'phi and omega scans'
_diffrn_radiation_monochromator graphite
_diffrn_radiation_source 'fine-focus sealed tube'
_diffrn_radiation_type MoK\a
_diffrn_radiation_wavelength 0.71073
_diffrn_reflns_av_R_equivalents 0.0804
_diffrn_reflns_av_sigmaI/netI 0.0991
_diffrn_reflns_limit_h_max 31
_diffrn_reflns_limit_h_min -30
_diffrn_reflns_limit_k_max 6
_diffrn_reflns_limit_k_min -13
_diffrn_reflns_limit_l_max 20
_diffrn_reflns_limit_l_min -20
_diffrn_reflns_number 12024
_diffrn_reflns_theta_full 25.00
_diffrn_reflns_theta_max 25.00
_diffrn_reflns_theta_min 1.71
_diffrn_standards_number 0
_exptl_absorpt_coefficient_mu 0.964
_exptl_absorpt_correction_T_max 0.9269
_exptl_absorpt_correction_T_min 0.7946
_exptl_absorpt_correction_type multi-scan
_exptl_absorpt_process_details '(SADABS; Bruker, 2001)'
_exptl_crystal_colour blue
_exptl_crystal_density_diffrn 1.513
_exptl_crystal_density_method 'not measured'
_exptl_crystal_description block
_exptl_crystal_F_000 2224
_exptl_crystal_size_max 0.25
_exptl_crystal_size_mid 0.13
_exptl_crystal_size_min 0.08
_refine_diff_density_max 1.914
_refine_diff_density_min -0.524
_refine_diff_density_rms 0.108
_refine_ls_extinction_method none
_refine_ls_goodness_of_fit_ref 0.999
_refine_ls_hydrogen_treatment mixed
_refine_ls_matrix_type full
_refine_ls_number_parameters 340
_refine_ls_number_reflns 4185
_refine_ls_number_restraints 3
_refine_ls_restrained_S_all 0.999
_refine_ls_R_factor_all 0.1123
_refine_ls_R_factor_gt 0.0634
_refine_ls_shift/su_max 0.001
_refine_ls_shift/su_mean 0.000
_refine_ls_structure_factor_coef Fsqd
_refine_ls_weighting_details 'calc w=1/[\s^2^(Fo^2^)+(0.1100P)^2^+0.0000P] where P=(Fo^2^+2Fc^2^)/3'
_refine_ls_weighting_scheme calc
_refine_ls_wR_factor_gt 0.1649
_refine_ls_wR_factor_ref 0.1987
_reflns_number_gt 2576
_reflns_number_total 4185
_reflns_threshold_expression >2sigma(I)
_cod_data_source_file c3ce42203h.txt
_cod_data_source_block z
_cod_depositor_comments
;
The following automatic conversions were performed:

'_symmetry_cell_setting' value 'Monoclinic' changed to 'monoclinic'
according to
/usr/data/users/saulius/automatic-downloads/current/RSC/lib/dictionaries/cif_core.dic
dictionary named 'cif_core.dic' version 2.4.2 from 2011-04-26.

Automatic conversion script
Id: cif_fix_values 2281 2013-09-26 08:29:07Z andrius 
;
_cod_original_sg_symbol_H-M C2/c
_cod_database_code 7213951

loop_
_symmetry_equiv_pos_as_xyz
'x, y, z'
'-x, y, -z+1/2'
'x+1/2, y+1/2, z'
'-x+1/2, y+1/2, -z+1/2'
'-x, -y, -z'
'x, -y, z-1/2'
'-x+1/2, -y+1/2, -z'
'x+1/2, -y+1/2, z-1/2'

loop_
_atom_site_label
_atom_site_type_symbol
_atom_site_fract_x
_atom_site_fract_y
_atom_site_fract_z
_atom_site_U_iso_or_equiv
_atom_site_adp_type
_atom_site_occupancy
_atom_site_symmetry_multiplicity
_atom_site_calc_flag
_atom_site_refinement_flags
C1 C 0.3593(2) 0.9948(5) 0.9133(4) 0.0268(13) Uani 1 1 d .
C2 C 0.3115(2) 0.9728(5) 0.8286(4) 0.0279(14) Uani 1 1 d .
C3 C 0.2664(3) 0.9012(6) 0.8205(4) 0.0404(17) Uani 1 1 d .
H3 H 0.2670 0.8634 0.8678 0.049 Uiso 1 1 calc R
C4 C 0.2214(3) 0.8860(6) 0.7440(4) 0.0417(17) Uani 1 1 d .
H4 H 0.1913 0.8400 0.7403 0.050 Uiso 1 1 calc R
C5 C 0.2197(2) 0.9387(5) 0.6707(4) 0.0291(14) Uani 1 1 d .
C6 C 0.2637(3) 1.0101(6) 0.6795(4) 0.0371(16) Uani 1 1 d .
H6 H 0.2630 1.0483 0.6323 0.044 Uiso 1 1 calc R
C7 C 0.3087(3) 1.0267(6) 0.7567(4) 0.0368(16) Uani 1 1 d .
H7 H 0.3380 1.0753 0.7605 0.044 Uiso 1 1 calc R
C8 C 0.1709(2) 0.9221(5) 0.5870(3) 0.0279(14) Uani 1 1 d .
C9 C 0.1360(3) 0.8253(5) 0.5715(4) 0.0347(15) Uani 1 1 d .
H9 H 0.1442 0.7715 0.6151 0.042 Uiso 1 1 calc R
C10 C 0.0798(3) 0.8813(5) 0.4363(4) 0.0345(15) Uani 1 1 d .
H10 H 0.0486 0.8676 0.3853 0.041 Uiso 1 1 calc R
C11 C 0.1114(2) 0.9815(5) 0.4433(4) 0.0306(14) Uani 1 1 d .
C12 C 0.1573(3) 1.0000(5) 0.5205(4) 0.0325(14) Uani 1 1 d .
H12 H 0.1794 1.0664 0.5278 0.039 Uiso 1 1 calc R
C13 C 0.0960(3) 1.0652(5) 0.3722(4) 0.0313(14) Uani 1 1 d .
C14 C 0.0757(3) 1.0290(6) 0.2897(4) 0.0358(15) Uani 1 1 d .
H14 H 0.0728 0.9490 0.2780 0.043 Uiso 1 1 calc R
C15 C 0.0593(2) 1.1074(5) 0.2234(4) 0.0330(15) Uani 1 1 d .
H15 H 0.0460 1.0797 0.1683 0.040 Uiso 1 1 calc R
C16 C 0.0627(2) 1.2274(5) 0.2385(3) 0.0280(14) Uani 1 1 d .
C17 C 0.0838(3) 1.2659(6) 0.3217(4) 0.0351(15) Uani 1 1 d .
H17 H 0.0863 1.3461 0.3327 0.042 Uiso 1 1 calc R
C18 C 0.1009(3) 1.1879(6) 0.3883(4) 0.0384(16) Uani 1 1 d .
H18 H 0.1157 1.2156 0.4435 0.046 Uiso 1 1 calc R
C19 C 0.0421(2) 1.3155(6) 0.1674(4) 0.0305(14) Uani 1 1 d .
C20 C -0.0576(3) 0.8131(6) 0.4301(4) 0.0425(17) Uani 1 1 d .
H20 H -0.0447 0.8556 0.4802 0.051 Uiso 1 1 calc R
C21 C -0.1019(3) 0.8420(6) 0.3584(4) 0.0428(17) Uani 1 1 d .
H21 H -0.1250 0.9071 0.3495 0.051 Uiso 1 1 calc R
C22 C -0.0649(3) 0.6804(5) 0.3401(4) 0.0336(15) Uani 1 1 d .
H22 H -0.0589 0.6138 0.3145 0.040 Uiso 1 1 calc R
C23 C -0.1482(2) 0.7528(5) 0.2142(4) 0.0291(14) Uani 1 1 d .
C24 C -0.1413(3) 0.6819(6) 0.1561(4) 0.0418(17) Uani 1 1 d .
H24 H -0.1095 0.6348 0.1726 0.050 Uiso 1 1 calc R
C25 C -0.1814(3) 0.6807(6) 0.0737(4) 0.0406(17) Uani 1 1 d .
H25 H -0.1764 0.6302 0.0360 0.049 Uiso 1 1 calc R
C26 C -0.2288(2) 0.7509(5) 0.0440(3) 0.0290(14) Uani 1 1 d .
C27 C -0.2338(3) 0.8216(6) 0.1040(4) 0.050(2) Uani 1 1 d .
H27 H -0.2650 0.8702 0.0876 0.060 Uiso 1 1 calc R
C28 C -0.1944(3) 0.8237(7) 0.1877(4) 0.053(2) Uani 1 1 d .
H28 H -0.1994 0.8734 0.2258 0.064 Uiso 1 1 calc R
Cu1 Cu 0.03831(3) 0.64363(6) 0.50218(4) 0.0281(3) Uani 1 1 d .
N1 N 0.0913(2) 0.8039(4) 0.4981(3) 0.0327(12) Uani 1 1 d .
N2 N -0.0341(2) 0.7107(4) 0.4187(3) 0.0308(12) Uani 1 1 d .
N3 N -0.10662(19) 0.7583(4) 0.3011(3) 0.0302(12) Uani 1 1 d .
O1 O 0.39576(17) 1.0685(4) 0.9120(2) 0.0390(11) Uani 1 1 d .
O2 O 0.36186(19) 0.9440(4) 0.9772(3) 0.0513(13) Uani 1 1 d .
O3 O 0.03801(18) 1.4194(4) 0.1863(3) 0.0392(11) Uani 1 1 d .
O4 O 0.02912(17) 1.2750(4) 0.0947(2) 0.0367(11) Uani 1 1 d .
O5 O 0.04529(18) 0.5485(4) 0.4137(3) 0.0406(11) Uani 1 1 d D
H1W H 0.0733(11) 0.506(3) 0.431(5) 0.080 Uiso 1 1 d D
H2W H 0.0158(11) 0.514(4) 0.403(5) 0.080 Uiso 1 1 d D

loop_
_atom_site_aniso_label
_atom_site_aniso_U_11
_atom_site_aniso_U_22
_atom_site_aniso_U_33
_atom_site_aniso_U_23
_atom_site_aniso_U_13
_atom_site_aniso_U_12
C1 0.027(3) 0.025(3) 0.021(3) -0.004(3) 0.004(3) 0.001(3)
C2 0.026(3) 0.024(3) 0.025(3) -0.004(3) 0.003(3) -0.001(3)
C3 0.045(4) 0.039(4) 0.025(4) 0.007(3) 0.003(3) -0.006(3)
C4 0.030(4) 0.047(4) 0.032(4) 0.004(3) -0.002(3) -0.015(3)
C5 0.027(3) 0.029(3) 0.022(3) -0.002(3) 0.001(3) -0.001(3)
C6 0.039(4) 0.040(4) 0.022(3) 0.001(3) 0.004(3) -0.015(3)
C7 0.032(4) 0.038(4) 0.035(4) -0.001(3) 0.009(3) -0.011(3)
C8 0.025(3) 0.024(3) 0.024(3) -0.004(3) 0.000(3) 0.003(3)
C9 0.035(4) 0.034(4) 0.022(3) 0.001(3) 0.000(3) -0.001(3)
C10 0.035(4) 0.037(4) 0.019(3) -0.001(3) 0.000(3) -0.005(3)
C11 0.035(4) 0.031(3) 0.024(3) 0.000(3) 0.012(3) 0.001(3)
C12 0.037(4) 0.031(3) 0.022(3) 0.000(3) 0.005(3) -0.004(3)
C13 0.036(4) 0.028(3) 0.026(3) 0.006(3) 0.010(3) 0.002(3)
C14 0.038(4) 0.031(4) 0.033(4) 0.001(3) 0.011(3) 0.007(3)
C15 0.033(4) 0.040(4) 0.018(3) 0.000(3) 0.003(3) 0.003(3)
C16 0.026(3) 0.032(3) 0.019(3) 0.005(3) 0.004(3) 0.000(3)
C17 0.050(4) 0.026(3) 0.026(3) 0.002(3) 0.013(3) 0.001(3)
C18 0.046(4) 0.038(4) 0.018(3) 0.001(3) 0.002(3) 0.002(3)
C19 0.026(3) 0.035(4) 0.020(3) 0.007(3) 0.000(3) -0.002(3)
C20 0.042(4) 0.046(4) 0.023(4) -0.004(3) -0.001(3) 0.010(3)
C21 0.046(4) 0.043(4) 0.025(3) -0.011(3) 0.002(3) 0.015(3)
C22 0.034(4) 0.026(3) 0.028(4) -0.007(3) 0.002(3) 0.003(3)
C23 0.028(3) 0.031(3) 0.020(3) 0.001(3) 0.002(3) -0.001(3)
C24 0.035(4) 0.049(4) 0.027(4) -0.002(3) 0.000(3) 0.017(3)
C25 0.040(4) 0.048(4) 0.023(3) -0.005(3) 0.003(3) 0.012(3)
C26 0.030(3) 0.030(3) 0.020(3) 0.000(3) 0.004(3) -0.001(3)
C27 0.037(4) 0.056(5) 0.030(4) -0.009(3) -0.010(3) 0.025(3)
C28 0.053(5) 0.058(5) 0.025(4) -0.011(3) -0.005(3) 0.025(4)
Cu1 0.0283(4) 0.0277(4) 0.0160(4) -0.0014(3) -0.0020(3) 0.0019(3)
N1 0.031(3) 0.033(3) 0.024(3) 0.001(2) 0.003(2) -0.002(2)
N2 0.028(3) 0.032(3) 0.021(3) -0.001(2) 0.000(2) 0.002(2)
N3 0.025(3) 0.033(3) 0.019(3) 0.003(2) -0.003(2) 0.003(2)
O1 0.039(3) 0.042(3) 0.021(2) 0.000(2) -0.0003(19) -0.013(2)
O2 0.044(3) 0.066(3) 0.029(3) 0.009(2) 0.002(2) -0.020(3)
O3 0.043(3) 0.032(3) 0.030(2) 0.006(2) 0.004(2) 0.005(2)
O4 0.040(3) 0.038(3) 0.019(2) 0.0014(19) 0.0005(19) -0.011(2)
O5 0.035(2) 0.040(3) 0.032(3) -0.011(2) 0.001(2) 0.004(2)

loop_
_atom_type_symbol
_atom_type_description
_atom_type_scat_dispersion_real
_atom_type_scat_dispersion_imag
_atom_type_scat_source
C C 0.0033 0.0016 'International Tables Vol C Tables 4.2.6.8 and 6.1.1.4'
H H 0.0000 0.0000 'International Tables Vol C Tables 4.2.6.8 and 6.1.1.4'
N N 0.0061 0.0033 'International Tables Vol C Tables 4.2.6.8 and 6.1.1.4'
O O 0.0106 0.0060 'International Tables Vol C Tables 4.2.6.8 and 6.1.1.4'
Cu Cu 0.3201 1.2651 'International Tables Vol C Tables 4.2.6.8 and 6.1.1.4'

loop_
_geom_angle_atom_site_label_1
_geom_angle_atom_site_label_2
_geom_angle_atom_site_label_3
_geom_angle
_geom_angle_site_symmetry_1
_geom_angle_site_symmetry_3
O2 C1 O1 125.1(5) . .
O2 C1 C2 120.9(5) . .
O1 C1 C2 114.0(5) . .
C7 C2 C3 117.6(5) . .
C7 C2 C1 121.6(5) . .
C3 C2 C1 120.8(5) . .
C4 C3 C2 120.8(6) . .
C4 C3 H3 119.6 . .
C2 C3 H3 119.6 . .
C3 C4 C5 121.2(6) . .
C3 C4 H4 119.4 . .
C5 C4 H4 119.4 . .
C6 C5 C4 117.5(5) . .
C6 C5 C8 120.9(5) . .
C4 C5 C8 121.5(5) . .
C7 C6 C5 121.4(6) . .
C7 C6 H6 119.3 . .
C5 C6 H6 119.3 . .
C2 C7 C6 121.5(6) . .
C2 C7 H7 119.3 . .
C6 C7 H7 119.3 . .
C9 C8 C12 116.0(5) . .
C9 C8 C5 120.7(5) . .
C12 C8 C5 123.3(5) . .
N1 C9 C8 124.5(6) . .
N1 C9 H9 117.8 . .
C8 C9 H9 117.8 . .
N1 C10 C11 124.0(5) . .
N1 C10 H10 118.0 . .
C11 C10 H10 118.0 . .
C10 C11 C12 116.6(5) . .
C10 C11 C13 121.4(5) . .
C12 C11 C13 122.0(6) . .
C11 C12 C8 121.6(6) . .
C11 C12 H12 119.2 . .
C8 C12 H12 119.2 . .
C14 C13 C18 117.7(5) . .
C14 C13 C11 122.4(6) . .
C18 C13 C11 119.9(5) . .
C13 C14 C15 122.2(6) . .
C13 C14 H14 118.9 . .
C15 C14 H14 118.9 . .
C14 C15 C16 120.3(6) . .
C14 C15 H15 119.8 . .
C16 C15 H15 119.8 . .
C17 C16 C15 118.4(5) . .
C17 C16 C19 119.7(5) . .
C15 C16 C19 121.8(5) . .
C18 C17 C16 121.5(6) . .
C18 C17 H17 119.3 . .
C16 C17 H17 119.3 . .
C17 C18 C13 119.8(6) . .
C17 C18 H18 120.1 . .
C13 C18 H18 120.1 . .
O3 C19 O4 127.0(5) . .
O3 C19 C16 117.0(5) . .
O4 C19 C16 116.0(6) . .
C21 C20 N2 109.7(6) . .
C21 C20 H20 125.2 . .
N2 C20 H20 125.2 . .
C20 C21 N3 106.8(6) . .
C20 C21 H21 126.6 . .
N3 C21 H21 126.6 . .
N2 C22 N3 111.0(5) . .
N2 C22 H22 124.5 . .
N3 C22 H22 124.5 . .
C28 C23 C24 118.7(6) . .
C28 C23 N3 119.4(6) . .
C24 C23 N3 121.8(5) . .
C23 C24 C25 119.9(6) . .
C23 C24 H24 120.0 . .
C25 C24 H24 120.0 . .
C24 C25 C26 123.3(6) . .
C24 C25 H25 118.4 . .
C26 C25 H25 118.3 . .
C27 C26 C25 114.9(5) . .
C27 C26 C26 122.4(7) . 7_465
C25 C26 C26 122.8(7) . 7_465
C26 C27 C28 123.1(6) . .
C26 C27 H27 118.5 . .
C28 C27 H27 118.5 . .
C23 C28 C27 120.1(6) . .
C23 C28 H28 120.0 . .
C27 C28 H28 120.0 . .
O1 Cu1 O4 87.52(17) 4_546 6_576
O1 Cu1 O5 90.61(17) 4_546 .
O4 Cu1 O5 174.43(19) 6_576 .
O1 Cu1 N2 173.97(19) 4_546 .
O4 Cu1 N2 90.26(18) 6_576 .
O5 Cu1 N2 91.08(19) . .
O1 Cu1 N1 91.27(18) 4_546 .
O4 Cu1 N1 86.92(18) 6_576 .
O5 Cu1 N1 98.36(19) . .
N2 Cu1 N1 94.21(19) . .
C10 N1 C9 117.4(5) . .
C10 N1 Cu1 128.4(4) . .
C9 N1 Cu1 113.9(4) . .
C22 N2 C20 105.3(5) . .
C22 N2 Cu1 129.4(4) . .
C20 N2 Cu1 124.7(4) . .
C22 N3 C21 107.2(5) . .
C22 N3 C23 125.9(5) . .
C21 N3 C23 126.9(5) . .
C1 O1 Cu1 134.5(4) . 4_556
C19 O4 Cu1 125.9(4) . 6_575
Cu1 O5 H1W 114(5) . .
Cu1 O5 H2W 92(5) . .
H1W O5 H2W 114.5(4) . .

loop_
_geom_bond_atom_site_label_1
_geom_bond_atom_site_label_2
_geom_bond_distance
_geom_bond_site_symmetry_2
C1 O2 1.238(7) .
C1 O1 1.285(7) .
C1 C2 1.497(7) .
C2 C7 1.377(8) .
C2 C3 1.399(8) .
C3 C4 1.364(8) .
C3 H3 0.9300 .
C4 C5 1.403(8) .
C4 H4 0.9300 .
C5 C6 1.371(8) .
C5 C8 1.488(7) .
C6 C7 1.374(8) .
C6 H6 0.9300 .
C7 H7 0.9300 .
C8 C9 1.386(8) .
C8 C12 1.384(8) .
C9 N1 1.339(7) .
C9 H9 0.9300 .
C10 N1 1.327(7) .
C10 C11 1.388(8) .
C10 H10 0.9300 .
C11 C12 1.388(8) .
C11 C13 1.481(8) .
C12 H12 0.9300 .
C13 C14 1.373(8) .
C13 C18 1.422(9) .
C14 C15 1.380(8) .
C14 H14 0.9300 .
C15 C16 1.389(8) .
C15 H15 0.9300 .
C16 C17 1.390(8) .
C16 C19 1.508(8) .
C17 C18 1.380(8) .
C17 H17 0.9300 .
C18 H18 0.9300 .
C19 O3 1.246(7) .
C19 O4 1.259(7) .
C20 C21 1.335(9) .
C20 N2 1.377(8) .
C20 H20 0.9300 .
C21 N3 1.352(7) .
C21 H21 0.9300 .
C22 N2 1.310(7) .
C22 N3 1.347(7) .
C22 H22 0.9300 .
C23 C28 1.365(9) .
C23 C24 1.374(8) .
C23 N3 1.444(7) .
C24 C25 1.373(8) .
C24 H24 0.9300 .
C25 C26 1.383(8) .
C25 H25 0.9300 .
C26 C27 1.377(9) .
C26 C26 1.464(11) 7_465
C27 C28 1.383(8) .
C27 H27 0.9300 .
C28 H28 0.9300 .
Cu1 O1 1.938(4) 4_546
Cu1 O4 1.975(4) 6_576
Cu1 O5 1.968(4) .
Cu1 N2 1.988(5) .
Cu1 N1 2.320(5) .
O1 Cu1 1.938(4) 4_556
O4 Cu1 1.975(4) 6_575
O5 H1W 0.8203(19) .
O5 H2W 0.820(4) .
